data_4122220
loop_
_publ_author_name
'Bielinski, Elizabeth A.'
'Lagaditis, Paraskevi O.'
'Zhang, Yuanyuan'
'Mercado, Brandon Q.'
'W\"urtele, Christian'
'Bernskoetter, Wesley H.'
'Hazari, Nilay'
'Schneider, Sven'

_publ_section_title
;
 Lewis Acid-assisted formic Acid dehydrogenation using a pincer-supported
 iron catalyst.
;
_journal_issue 29
_journal_name_full 'Journal of the American Chemical Society'
_journal_page_first 10234
_journal_page_last 10237
_journal_paper_doi 10.1021/ja505241x
_journal_volume 136
_journal_year 2014
_chemical_formula_moiety 'C29 H53 Fe N O P2'
_chemical_formula_sum 'C29 H53 Fe N O P2'
_chemical_formula_weight 549.51
_chemical_name_systematic
; 
 ? 
;
_space_group_crystal_system monoclinic
_space_group_IT_number 14
_space_group_name_Hall '-P 2ybc'
_space_group_name_H-M_alt 'P 1 21/c 1'
_symmetry_space_group_name_Hall '-P 2ybc'
_symmetry_space_group_name_H-M 'P 1 21/c 1'
_atom_sites_solution_hydrogens mixed
_atom_sites_solution_primary direct
_atom_sites_solution_secondary difmap
_audit_creation_method SHELXL-2013
_cell_angle_alpha 90
_cell_angle_beta 95.968(7)
_cell_angle_gamma 90
_cell_formula_units_Z 4
_cell_length_a 8.10380(10)
_cell_length_b 23.1886(4)
_cell_length_c 15.6037(11)
_cell_measurement_reflns_used 83610
_cell_measurement_temperature 93(2)
_cell_measurement_theta_max 68.2
_cell_measurement_theta_min 1.9
_cell_volume 2916.3(2)
_computing_cell_refinement 'CrystalClear-SM Expert 2.0 r15 (Rigaku, 2011)'
_computing_data_collection 'CrystalClear-SM Expert 2.0 r15 (Rigaku, 2011)'
_computing_data_reduction 'CrystalClear-SM Expert 2.0 r15 (Rigaku, 2011)'
_computing_publication_material 'SHELXL-2013 (Sheldrick, 2013)'
_computing_structure_refinement 'SHELXL-2013 (Sheldrick, 2013)'
_computing_structure_solution 'SHELXS-2013 (Sheldrick, 2013)'
_diffrn_ambient_temperature 93(2)
_diffrn_detector_area_resol_mean 22.2
_diffrn_measured_fraction_theta_full 1.000
_diffrn_measured_fraction_theta_max 0.996
_diffrn_measurement_device_type 'Rigaku Saturn 944+ CCD'
_diffrn_measurement_method \w
_diffrn_radiation_type CuK\a
_diffrn_radiation_wavelength 1.54178
_diffrn_reflns_av_R_equivalents 0.0467
_diffrn_reflns_av_unetI/netI 0.0168
_diffrn_reflns_Laue_measured_fraction_full 1.000
_diffrn_reflns_Laue_measured_fraction_max 0.996
_diffrn_reflns_limit_h_max 9
_diffrn_reflns_limit_h_min -9
_diffrn_reflns_limit_k_max 27
_diffrn_reflns_limit_k_min -27
_diffrn_reflns_limit_l_max 18
_diffrn_reflns_limit_l_min -18
_diffrn_reflns_number 102798
_diffrn_reflns_point_group_measured_fraction_full 1.000
_diffrn_reflns_point_group_measured_fraction_max 0.996
_diffrn_reflns_theta_full 67.679
_diffrn_reflns_theta_max 68.335
_diffrn_reflns_theta_min 3.427
_diffrn_source 'Rotating Anode'
_exptl_absorpt_coefficient_mu 5.333
_exptl_absorpt_correction_T_max 0.740
_exptl_absorpt_correction_T_min 0.652
_exptl_absorpt_correction_type multi-scan
_exptl_absorpt_process_details 'Jacobson, R. (1998) Private Communication'
_exptl_crystal_colour Red
_exptl_crystal_density_diffrn 1.252
_exptl_crystal_density_method 'not measured'
_exptl_crystal_description Block
_exptl_crystal_F_000 1192
_exptl_crystal_size_max 0.150
_exptl_crystal_size_mid 0.100
_exptl_crystal_size_min 0.060
_refine_diff_density_max 0.589
_refine_diff_density_min -0.397
_refine_diff_density_rms 0.056
_refine_ls_extinction_method none
_refine_ls_goodness_of_fit_ref 1.103
_refine_ls_hydrogen_treatment mixed
_refine_ls_matrix_type full
_refine_ls_number_parameters 310
_refine_ls_number_reflns 5327
_refine_ls_number_restraints 0
_refine_ls_restrained_S_all 1.103
_refine_ls_R_factor_all 0.0385
_refine_ls_R_factor_gt 0.0366
_refine_ls_shift/su_max 0.001
_refine_ls_shift/su_mean 0.000
_refine_ls_structure_factor_coef Fsqd
_refine_ls_weighting_details 'w=1/[\s^2^(Fo^2^)+(0.0364P)^2^+3.0964P] where P=(Fo^2^+2Fc^2^)/3'
_refine_ls_weighting_scheme calc
_refine_ls_wR_factor_gt 0.0895
_refine_ls_wR_factor_ref 0.0906
_reflns_Friedel_coverage 0.000
_reflns_number_gt 5042
_reflns_number_total 5327
_reflns_threshold_expression 'I > 2\s(I)'
_cod_data_source_file ja505241x_si_002.cif
_cod_data_source_block '_Compound1b'
_cod_depositor_comments 'Adding full bibliography for 4122219--4122220.cif.'
_cod_database_code 4122220
_shelx_space_group_comment
; 
The symmetry employed for this shelxl refinement is uniquely defined 
by the following loop, which should always be used as a source of 
symmetry information in preference to the above space-group names. 
They are only intended as comments. 
;
_shelx_estimated_absorpt_t_min 0.502
_shelx_estimated_absorpt_t_max 0.740
_shelxl_version_number 2013-3

loop_
_space_group_symop_operation_xyz
'x, y, z'
'-x, y+1/2, -z+1/2'
'-x, -y, -z'
'x, -y-1/2, z-1/2'

loop_
_atom_site_label
_atom_site_type_symbol
_atom_site_fract_x
_atom_site_fract_y
_atom_site_fract_z
_atom_site_U_iso_or_equiv
_atom_site_adp_type
_atom_site_occupancy
_atom_site_site_symmetry_order
_atom_site_calc_flag
_atom_site_refinement_flags_posn
_atom_site_refinement_flags_adp
Fe1 Fe 0.17026(4) 0.59860(2) 0.15816(2) 0.01882(10) Uani 1 1 d . .
H1 H 0.150(3) 0.6403(10) 0.2244(15) 0.023 Uiso 1 1 d . U
C1 C 0.3768(3) 0.61369(11) 0.18345(16) 0.0336(6) Uani 1 1 d . .
O1 O 0.5198(2) 0.62312(10) 0.19802(15) 0.0570(6) Uani 1 1 d . .
P1 P 0.14966(6) 0.53088(2) 0.25255(3) 0.01840(12) Uani 1 1 d . .
C2 C 0.0174(3) 0.47696(9) 0.19244(14) 0.0213(4) Uani 1 1 d . .
H2A H 0.0867 0.4474 0.1675 0.026 Uiso 1 1 calc R U
H2B H -0.0543 0.4575 0.2312 0.026 Uiso 1 1 calc R U
C3 C -0.0887(3) 0.50882(9) 0.12078(14) 0.0214(4) Uani 1 1 d . .
H3A H -0.1109 0.4830 0.0703 0.026 Uiso 1 1 calc R U
H3B H -0.1965 0.5192 0.1411 0.026 Uiso 1 1 calc R U
N1 N -0.0051(2) 0.56164(8) 0.09462(11) 0.0210(4) Uani 1 1 d . .
C4 C -0.1121(3) 0.58770(9) 0.02283(14) 0.0220(4) Uani 1 1 d . .
H4A H -0.2154 0.6020 0.0442 0.026 Uiso 1 1 calc R U
H4B H -0.1427 0.5581 -0.0217 0.026 Uiso 1 1 calc R U
C5 C -0.0231(3) 0.63781(9) -0.01733(13) 0.0216(4) Uani 1 1 d . .
H5A H -0.1047 0.6671 -0.0405 0.026 Uiso 1 1 calc R U
H5B H 0.0372 0.6236 -0.0651 0.026 Uiso 1 1 calc R U
P2 P 0.12301(6) 0.66950(2) 0.06739(3) 0.01781(12) Uani 1 1 d . .
C6 C 0.2919(3) 0.70091(9) 0.01112(14) 0.0223(4) Uani 1 1 d . .
H6A H 0.3737 0.7179 0.0566 0.027 Uiso 1 1 calc R U
C7 C 0.3844(3) 0.65356(10) -0.03371(16) 0.0295(5) Uani 1 1 d . .
H7A H 0.4226 0.6235 0.0088 0.035 Uiso 1 1 calc R U
H7B H 0.3074 0.6353 -0.0792 0.035 Uiso 1 1 calc R U
C8 C 0.5326(3) 0.67796(11) -0.07364(16) 0.0329(5) Uani 1 1 d . .
H8A H 0.6155 0.6920 -0.0273 0.039 Uiso 1 1 calc R U
H8B H 0.5849 0.6469 -0.1049 0.039 Uiso 1 1 calc R U
C9 C 0.4844(3) 0.72693(12) -0.13537(16) 0.0356(6) Uani 1 1 d . .
H9A H 0.4135 0.7118 -0.1859 0.043 Uiso 1 1 calc R U
H9B H 0.5855 0.7436 -0.1561 0.043 Uiso 1 1 calc R U
C10 C 0.3915(3) 0.77370(11) -0.09240(19) 0.0391(6) Uani 1 1 d . .
H10A H 0.3540 0.8035 -0.1355 0.047 Uiso 1 1 calc R U
H10B H 0.4673 0.7923 -0.0468 0.047 Uiso 1 1 calc R U
C11 C 0.2408(3) 0.74949(10) -0.05258(16) 0.0296(5) Uani 1 1 d . .
H11A H 0.1591 0.7346 -0.0989 0.036 Uiso 1 1 calc R U
H11B H 0.1871 0.7808 -0.0224 0.036 Uiso 1 1 calc R U
C12 C 0.0135(3) 0.73287(9) 0.10593(13) 0.0193(4) Uani 1 1 d . .
H12A H -0.0134 0.7596 0.0561 0.023 Uiso 1 1 calc R U
C13 C 0.1230(3) 0.76542(9) 0.17619(14) 0.0234(5) Uani 1 1 d . .
H13A H 0.1599 0.7384 0.2235 0.028 Uiso 1 1 calc R U
H13B H 0.2230 0.7800 0.1518 0.028 Uiso 1 1 calc R U
C14 C 0.0320(3) 0.81613(9) 0.21286(15) 0.0252(5) Uani 1 1 d . .
H14A H 0.1042 0.8338 0.2609 0.030 Uiso 1 1 calc R U
H14B H 0.0085 0.8458 0.1676 0.030 Uiso 1 1 calc R U
C15 C -0.1303(3) 0.79702(10) 0.24532(14) 0.0251(5) Uani 1 1 d . .
H15A H -0.1063 0.7708 0.2951 0.030 Uiso 1 1 calc R U
H15B H -0.1896 0.8311 0.2649 0.030 Uiso 1 1 calc R U
C16 C -0.2401(3) 0.76622(10) 0.17451(14) 0.0246(5) Uani 1 1 d . .
H16A H -0.2720 0.7935 0.1268 0.029 Uiso 1 1 calc R U
H16B H -0.3428 0.7528 0.1976 0.029 Uiso 1 1 calc R U
C17 C -0.1500(3) 0.71468(9) 0.14013(14) 0.0219(4) Uani 1 1 d . .
H17A H -0.2228 0.6961 0.0932 0.026 Uiso 1 1 calc R U
H17B H -0.1262 0.6860 0.1868 0.026 Uiso 1 1 calc R U
C18 C 0.3361(3) 0.49202(9) 0.30037(14) 0.0220(4) Uani 1 1 d . .
H18A H 0.4110 0.5218 0.3299 0.026 Uiso 1 1 calc R U
C19 C 0.4312(3) 0.46539(10) 0.22977(15) 0.0282(5) Uani 1 1 d . .
H19A H 0.3601 0.4363 0.1975 0.034 Uiso 1 1 calc R U
H19B H 0.4567 0.4959 0.1888 0.034 Uiso 1 1 calc R U
C20 C 0.5923(3) 0.43685(11) 0.26719(17) 0.0324(5) Uani 1 1 d . .
H20A H 0.6454 0.4178 0.2203 0.039 Uiso 1 1 calc R U
H20B H 0.6694 0.4667 0.2930 0.039 Uiso 1 1 calc R U
C21 C 0.5614(3) 0.39233(10) 0.33560(18) 0.0339(6) Uani 1 1 d . .
H21A H 0.4949 0.3601 0.3085 0.041 Uiso 1 1 calc R U
H21B H 0.6688 0.3765 0.3612 0.041 Uiso 1 1 calc R U
C22 C 0.4704(3) 0.41904(11) 0.40590(16) 0.0325(5) Uani 1 1 d . .
H22A H 0.5418 0.4487 0.4367 0.039 Uiso 1 1 calc R U
H22B H 0.4476 0.3889 0.4480 0.039 Uiso 1 1 calc R U
C23 C 0.3065(3) 0.44672(10) 0.36902(15) 0.0250(5) Uani 1 1 d . .
H23A H 0.2529 0.4652 0.4161 0.030 Uiso 1 1 calc R U
H23B H 0.2308 0.4165 0.3430 0.030 Uiso 1 1 calc R U
C24 C 0.0354(3) 0.54826(9) 0.34590(13) 0.0208(4) Uani 1 1 d . .
H24A H 0.0128 0.5113 0.3756 0.025 Uiso 1 1 calc R U
C25 C 0.1375(3) 0.58704(10) 0.41068(14) 0.0258(5) Uani 1 1 d . .
H25A H 0.1681 0.6228 0.3814 0.031 Uiso 1 1 calc R U
H25B H 0.2412 0.5669 0.4324 0.031 Uiso 1 1 calc R U
C26 C 0.0407(3) 0.60275(10) 0.48673(15) 0.0290(5) Uani 1 1 d . .
H26A H 0.0209 0.5674 0.5198 0.035 Uiso 1 1 calc R U
H26B H 0.1077 0.6296 0.5256 0.035 Uiso 1 1 calc R U
C27 C -0.1251(3) 0.63088(10) 0.45625(15) 0.0307(5) Uani 1 1 d . .
H27A H -0.1052 0.6682 0.4284 0.037 Uiso 1 1 calc R U
H27B H -0.1871 0.6385 0.5065 0.037 Uiso 1 1 calc R U
C28 C -0.2281(3) 0.59204(10) 0.39252(15) 0.0280(5) Uani 1 1 d . .
H28A H -0.3324 0.6120 0.3712 0.034 Uiso 1 1 calc R U
H28B H -0.2574 0.5562 0.4220 0.034 Uiso 1 1 calc R U
C29 C -0.1320(3) 0.57682(10) 0.31648(14) 0.0231(4) Uani 1 1 d . .
H29A H -0.1124 0.6123 0.2838 0.028 Uiso 1 1 calc R U
H29B H -0.1993 0.5503 0.2774 0.028 Uiso 1 1 calc R U

loop_
_atom_site_aniso_label
_atom_site_aniso_U_11
_atom_site_aniso_U_22
_atom_site_aniso_U_33
_atom_site_aniso_U_23
_atom_site_aniso_U_13
_atom_site_aniso_U_12
Fe1 0.01991(18) 0.01755(18) 0.01874(18) 0.00120(12) 0.00074(13) -0.00032(13)
C1 0.0300(13) 0.0346(13) 0.0353(13) 0.0168(11) -0.0015(10) -0.0040(11)
O1 0.0293(10) 0.0703(15) 0.0682(14) 0.0285(12) -0.0099(9) -0.0152(10)
P1 0.0199(3) 0.0164(3) 0.0191(3) 0.00053(19) 0.0029(2) 0.0010(2)
C2 0.0230(11) 0.0166(10) 0.0252(11) -0.0001(8) 0.0069(9) -0.0002(8)
C3 0.0222(10) 0.0189(10) 0.0234(11) -0.0028(8) 0.0035(8) -0.0017(8)
N1 0.0210(9) 0.0201(9) 0.0220(9) 0.0011(7) 0.0033(7) 0.0015(7)
C4 0.0200(10) 0.0256(11) 0.0201(10) -0.0002(9) 0.0006(8) 0.0007(9)
C5 0.0217(10) 0.0250(11) 0.0183(10) 0.0001(8) 0.0033(8) 0.0039(9)
P2 0.0184(3) 0.0182(3) 0.0172(3) 0.00086(19) 0.00324(19) 0.0022(2)
C6 0.0200(10) 0.0251(11) 0.0226(11) -0.0003(9) 0.0061(8) 0.0030(9)
C7 0.0296(12) 0.0297(12) 0.0309(12) 0.0020(10) 0.0119(10) 0.0091(10)
C8 0.0248(12) 0.0441(15) 0.0308(13) -0.0002(11) 0.0083(10) 0.0098(10)
C9 0.0281(12) 0.0489(16) 0.0320(13) 0.0067(11) 0.0142(10) 0.0066(11)
C10 0.0399(14) 0.0331(14) 0.0486(15) 0.0114(12) 0.0248(12) 0.0056(11)
C11 0.0283(12) 0.0285(12) 0.0344(13) 0.0081(10) 0.0148(10) 0.0060(10)
C12 0.0204(10) 0.0196(10) 0.0185(10) 0.0015(8) 0.0057(8) 0.0021(8)
C13 0.0214(11) 0.0207(11) 0.0292(11) -0.0026(9) 0.0069(9) -0.0018(9)
C14 0.0292(12) 0.0194(11) 0.0282(12) -0.0013(9) 0.0087(9) 0.0001(9)
C15 0.0280(12) 0.0241(11) 0.0247(11) -0.0011(9) 0.0096(9) 0.0045(9)
C16 0.0231(11) 0.0278(12) 0.0240(11) 0.0001(9) 0.0085(9) 0.0038(9)
C17 0.0200(10) 0.0241(11) 0.0222(10) -0.0004(9) 0.0044(8) -0.0002(9)
C18 0.0206(10) 0.0201(10) 0.0255(11) 0.0016(9) 0.0037(8) 0.0000(8)
C19 0.0271(12) 0.0279(12) 0.0309(12) 0.0030(10) 0.0095(9) 0.0052(10)
C20 0.0210(11) 0.0286(12) 0.0489(15) -0.0014(11) 0.0097(10) 0.0031(10)
C21 0.0225(12) 0.0257(12) 0.0531(16) 0.0052(11) 0.0021(11) 0.0056(9)
C22 0.0287(12) 0.0299(13) 0.0381(14) 0.0080(11) 0.0001(10) 0.0050(10)
C23 0.0248(11) 0.0228(11) 0.0276(11) 0.0052(9) 0.0041(9) 0.0039(9)
C24 0.0242(11) 0.0190(10) 0.0196(10) 0.0006(8) 0.0034(8) 0.0014(8)
C25 0.0286(12) 0.0262(11) 0.0222(11) -0.0013(9) 0.0010(9) 0.0016(9)
C26 0.0382(13) 0.0287(12) 0.0203(11) -0.0036(9) 0.0046(10) -0.0013(10)
C27 0.0399(14) 0.0262(12) 0.0279(12) -0.0063(10) 0.0122(10) 0.0008(10)
C28 0.0281(12) 0.0287(12) 0.0287(12) -0.0023(9) 0.0096(10) 0.0028(9)
C29 0.0250(11) 0.0226(11) 0.0218(11) -0.0014(9) 0.0033(9) 0.0027(9)

loop_
_atom_type_symbol
_atom_type_description
_atom_type_scat_dispersion_real
_atom_type_scat_dispersion_imag
_atom_type_scat_source
C C 0.0181 0.0091 'International Tables Vol C Tables 4.2.6.8 and 6.1.1.4'
H H 0.0000 0.0000 'International Tables Vol C Tables 4.2.6.8 and 6.1.1.4'
N N 0.0311 0.0180 'International Tables Vol C Tables 4.2.6.8 and 6.1.1.4'
O O 0.0492 0.0322 'International Tables Vol C Tables 4.2.6.8 and 6.1.1.4'
P P 0.2955 0.4335 'International Tables Vol C Tables 4.2.6.8 and 6.1.1.4'
Fe Fe -1.1336 3.1974 'International Tables Vol C Tables 4.2.6.8 and 6.1.1.4'

loop_
_geom_angle_atom_site_label_1
_geom_angle_atom_site_label_2
_geom_angle_atom_site_label_3
_geom_angle
C1 Fe1 N1 153.11(11)
C1 Fe1 P1 97.67(8)
N1 Fe1 P1 85.40(6)
C1 Fe1 P2 95.56(8)
N1 Fe1 P2 85.88(6)
P1 Fe1 P2 165.11(3)
C1 Fe1 H1 83.2(9)
N1 Fe1 H1 123.7(9)
P1 Fe1 H1 88.6(9)
P2 Fe1 H1 86.2(9)
O1 C1 Fe1 177.5(3)
C2 P1 C18 106.44(10)
C2 P1 C24 103.69(10)
C18 P1 C24 104.09(10)
C2 P1 Fe1 103.15(7)
C18 P1 Fe1 120.61(7)
C24 P1 Fe1 117.17(7)
C3 C2 P1 107.36(14)
C3 C2 H2A 110.2
P1 C2 H2A 110.2
C3 C2 H2B 110.2
P1 C2 H2B 110.2
H2A C2 H2B 108.5
N1 C3 C2 111.32(17)
N1 C3 H3A 109.4
C2 C3 H3A 109.4
N1 C3 H3B 109.4
C2 C3 H3B 109.4
H3A C3 H3B 108.0
C4 N1 C3 107.44(16)
C4 N1 Fe1 125.05(14)
C3 N1 Fe1 125.65(14)
N1 C4 C5 110.89(17)
N1 C4 H4A 109.5
C5 C4 H4A 109.5
N1 C4 H4B 109.5
C5 C4 H4B 109.5
H4A C4 H4B 108.0
C4 C5 P2 107.73(14)
C4 C5 H5A 110.2
P2 C5 H5A 110.2
C4 C5 H5B 110.2
P2 C5 H5B 110.2
H5A C5 H5B 108.5
C5 P2 C12 104.91(10)
C5 P2 C6 105.64(10)
C12 P2 C6 104.18(9)
C5 P2 Fe1 102.88(7)
C12 P2 Fe1 116.51(7)
C6 P2 Fe1 121.13(7)
C11 C6 C7 110.00(18)
C11 C6 P2 115.72(15)
C7 C6 P2 110.74(15)
C11 C6 H6A 106.6
C7 C6 H6A 106.6
P2 C6 H6A 106.6
C8 C7 C6 111.4(2)
C8 C7 H7A 109.4
C6 C7 H7A 109.4
C8 C7 H7B 109.4
C6 C7 H7B 109.4
H7A C7 H7B 108.0
C9 C8 C7 112.2(2)
C9 C8 H8A 109.2
C7 C8 H8A 109.2
C9 C8 H8B 109.2
C7 C8 H8B 109.2
H8A C8 H8B 107.9
C8 C9 C10 111.3(2)
C8 C9 H9A 109.4
C10 C9 H9A 109.4
C8 C9 H9B 109.4
C10 C9 H9B 109.4
H9A C9 H9B 108.0
C9 C10 C11 111.7(2)
C9 C10 H10A 109.3
C11 C10 H10A 109.3
C9 C10 H10B 109.3
C11 C10 H10B 109.3
H10A C10 H10B 107.9
C10 C11 C6 111.06(19)
C10 C11 H11A 109.4
C6 C11 H11A 109.4
C10 C11 H11B 109.4
C6 C11 H11B 109.4
H11A C11 H11B 108.0
C13 C12 C17 109.98(17)
C13 C12 P2 111.22(14)
C17 C12 P2 110.77(14)
C13 C12 H12A 108.3
C17 C12 H12A 108.3
P2 C12 H12A 108.3
C14 C13 C12 112.31(18)
C14 C13 H13A 109.1
C12 C13 H13A 109.1
C14 C13 H13B 109.1
C12 C13 H13B 109.1
H13A C13 H13B 107.9
C15 C14 C13 111.54(18)
C15 C14 H14A 109.3
C13 C14 H14A 109.3
C15 C14 H14B 109.3
C13 C14 H14B 109.3
H14A C14 H14B 108.0
C16 C15 C14 110.77(18)
C16 C15 H15A 109.5
C14 C15 H15A 109.5
C16 C15 H15B 109.5
C14 C15 H15B 109.5
H15A C15 H15B 108.1
C15 C16 C17 110.96(18)
C15 C16 H16A 109.4
C17 C16 H16A 109.4
C15 C16 H16B 109.4
C17 C16 H16B 109.4
H16A C16 H16B 108.0
C16 C17 C12 111.59(18)
C16 C17 H17A 109.3
C12 C17 H17A 109.3
C16 C17 H17B 109.3
C12 C17 H17B 109.3
H17A C17 H17B 108.0
C23 C18 C19 110.53(18)
C23 C18 P1 115.77(15)
C19 C18 P1 110.86(15)
C23 C18 H18A 106.4
C19 C18 H18A 106.4
P1 C18 H18A 106.4
C20 C19 C18 111.90(19)
C20 C19 H19A 109.2
C18 C19 H19A 109.2
C20 C19 H19B 109.2
C18 C19 H19B 109.2
H19A C19 H19B 107.9
C21 C20 C19 111.46(19)
C21 C20 H20A 109.3
C19 C20 H20A 109.3
C21 C20 H20B 109.3
C19 C20 H20B 109.3
H20A C20 H20B 108.0
C22 C21 C20 111.0(2)
C22 C21 H21A 109.4
C20 C21 H21A 109.4
C22 C21 H21B 109.4
C20 C21 H21B 109.4
H21A C21 H21B 108.0
C21 C22 C23 111.5(2)
C21 C22 H22A 109.3
C23 C22 H22A 109.3
C21 C22 H22B 109.3
C23 C22 H22B 109.3
H22A C22 H22B 108.0
C22 C23 C18 110.89(18)
C22 C23 H23A 109.5
C18 C23 H23A 109.5
C22 C23 H23B 109.5
C18 C23 H23B 109.5
H23A C23 H23B 108.1
C25 C24 C29 110.13(17)
C25 C24 P1 111.55(15)
C29 C24 P1 110.94(14)
C25 C24 H24A 108.0
C29 C24 H24A 108.0
P1 C24 H24A 108.0
C24 C25 C26 111.47(19)
C24 C25 H25A 109.3
C26 C25 H25A 109.3
C24 C25 H25B 109.3
C26 C25 H25B 109.3
H25A C25 H25B 108.0
C27 C26 C25 111.44(19)
C27 C26 H26A 109.3
C25 C26 H26A 109.3
C27 C26 H26B 109.3
C25 C26 H26B 109.3
H26A C26 H26B 108.0
C26 C27 C28 110.84(19)
C26 C27 H27A 109.5
C28 C27 H27A 109.5
C26 C27 H27B 109.5
C28 C27 H27B 109.5
H27A C27 H27B 108.1
C27 C28 C29 110.75(19)
C27 C28 H28A 109.5
C29 C28 H28A 109.5
C27 C28 H28B 109.5
C29 C28 H28B 109.5
H28A C28 H28B 108.1
C28 C29 C24 111.92(18)
C28 C29 H29A 109.2
C24 C29 H29A 109.2
C28 C29 H29B 109.2
C24 C29 H29B 109.2
H29A C29 H29B 107.9

loop_
_geom_bond_atom_site_label_1
_geom_bond_atom_site_label_2
_geom_bond_distance
Fe1 C1 1.715(3)
Fe1 N1 1.8559(18)
Fe1 P1 2.1713(6)
Fe1 P2 2.1778(6)
Fe1 H1 1.44(2)
C1 O1 1.178(3)
P1 C2 1.839(2)
P1 C18 1.848(2)
P1 C24 1.850(2)
C2 C3 1.528(3)
C2 H2A 0.9900
C2 H2B 0.9900
C3 N1 1.478(3)
C3 H3A 0.9900
C3 H3B 0.9900
N1 C4 1.473(3)
C4 C5 1.535(3)
C4 H4A 0.9900
C4 H4B 0.9900
C5 P2 1.834(2)
C5 H5A 0.9900
C5 H5B 0.9900
P2 C12 1.849(2)
P2 C6 1.851(2)
C6 C11 1.531(3)
C6 C7 1.538(3)
C6 H6A 1.0000
C7 C8 1.519(3)
C7 H7A 0.9900
C7 H7B 0.9900
C8 C9 1.514(3)
C8 H8A 0.9900
C8 H8B 0.9900
C9 C10 1.516(3)
C9 H9A 0.9900
C9 H9B 0.9900
C10 C11 1.533(3)
C10 H10A 0.9900
C10 H10B 0.9900
C11 H11A 0.9900
C11 H11B 0.9900
C12 C13 1.535(3)
C12 C17 1.538(3)
C12 H12A 1.0000
C13 C14 1.530(3)
C13 H13A 0.9900
C13 H13B 0.9900
C14 C15 1.524(3)
C14 H14A 0.9900
C14 H14B 0.9900
C15 C16 1.522(3)
C15 H15A 0.9900
C15 H15B 0.9900
C16 C17 1.526(3)
C16 H16A 0.9900
C16 H16B 0.9900
C17 H17A 0.9900
C17 H17B 0.9900
C18 C23 1.537(3)
C18 C19 1.538(3)
C18 H18A 1.0000
C19 C20 1.525(3)
C19 H19A 0.9900
C19 H19B 0.9900
C20 C21 1.524(4)
C20 H20A 0.9900
C20 H20B 0.9900
C21 C22 1.516(4)
C21 H21A 0.9900
C21 H21B 0.9900
C22 C23 1.532(3)
C22 H22A 0.9900
C22 H22B 0.9900
C23 H23A 0.9900
C23 H23B 0.9900
C24 C25 1.530(3)
C24 C29 1.536(3)
C24 H24A 1.0000
C25 C26 1.533(3)
C25 H25A 0.9900
C25 H25B 0.9900
C26 C27 1.525(3)
C26 H26A 0.9900
C26 H26B 0.9900
C27 C28 1.525(3)
C27 H27A 0.9900
C27 H27B 0.9900
C28 C29 1.527(3)
C28 H28A 0.9900
C28 H28B 0.9900
C29 H29A 0.9900
C29 H29B 0.9900

loop_
_geom_torsion_atom_site_label_1
_geom_torsion_atom_site_label_2
_geom_torsion_atom_site_label_3
_geom_torsion_atom_site_label_4
_geom_torsion
C18 P1 C2 C3 -153.71(14)
C24 P1 C2 C3 96.83(15)
Fe1 P1 C2 C3 -25.82(14)
P1 C2 C3 N1 27.2(2)
C2 C3 N1 C4 177.20(16)
C2 C3 N1 Fe1 -17.7(2)
C1 Fe1 N1 C4 -99.6(3)
P1 Fe1 N1 C4 162.45(16)
P2 Fe1 N1 C4 -5.47(16)
C1 Fe1 N1 C3 97.8(3)
P1 Fe1 N1 C3 -0.06(16)
P2 Fe1 N1 C3 -167.99(16)
C3 N1 C4 C5 -171.53(16)
Fe1 N1 C4 C5 23.3(2)
N1 C4 C5 P2 -29.2(2)
C4 C5 P2 C12 -98.05(15)
C4 C5 P2 C6 152.21(14)
C4 C5 P2 Fe1 24.28(15)
C5 P2 C6 C11 62.47(19)
C12 P2 C6 C11 -47.79(19)
Fe1 P2 C6 C11 178.54(14)
C5 P2 C6 C7 -63.57(17)
C12 P2 C6 C7 -173.83(15)
Fe1 P2 C6 C7 52.50(18)
C11 C6 C7 C8 55.7(3)
P2 C6 C7 C8 -175.09(16)
C6 C7 C8 C9 -55.4(3)
C7 C8 C9 C10 54.4(3)
C8 C9 C10 C11 -54.5(3)
C9 C10 C11 C6 55.9(3)
C7 C6 C11 C10 -55.9(3)
P2 C6 C11 C10 177.71(18)
C5 P2 C12 C13 -178.40(14)
C6 P2 C12 C13 -67.61(16)
Fe1 P2 C12 C13 68.60(15)
C5 P2 C12 C17 58.96(16)
C6 P2 C12 C17 169.75(15)
Fe1 P2 C12 C17 -54.04(16)
C17 C12 C13 C14 -53.7(2)
P2 C12 C13 C14 -176.78(15)
C12 C13 C14 C15 54.5(2)
C13 C14 C15 C16 -55.4(3)
C14 C15 C16 C17 56.9(2)
C15 C16 C17 C12 -57.4(2)
C13 C12 C17 C16 55.1(2)
P2 C12 C17 C16 178.47(14)
C2 P1 C18 C23 -65.59(18)
C24 P1 C18 C23 43.59(18)
Fe1 P1 C18 C23 177.65(13)
C2 P1 C18 C19 61.32(17)
C24 P1 C18 C19 170.50(15)
Fe1 P1 C18 C19 -55.44(17)
C23 C18 C19 C20 -54.4(2)
P1 C18 C19 C20 175.80(16)
C18 C19 C20 C21 54.9(3)
C19 C20 C21 C22 -55.5(3)
C20 C21 C22 C23 56.5(3)
C21 C22 C23 C18 -56.6(3)
C19 C18 C23 C22 54.9(2)
P1 C18 C23 C22 -178.07(16)
C2 P1 C24 C25 172.51(15)
C18 P1 C24 C25 61.32(17)
Fe1 P1 C24 C25 -74.64(16)
C2 P1 C24 C29 -64.31(17)
C18 P1 C24 C29 -175.50(15)
Fe1 P1 C24 C29 48.54(16)
C29 C24 C25 C26 54.8(2)
P1 C24 C25 C26 178.43(15)
C24 C25 C26 C27 -55.8(3)
C25 C26 C27 C28 56.0(3)
C26 C27 C28 C29 -56.1(3)
C27 C28 C29 C24 56.5(2)
C25 C24 C29 C28 -55.5(2)
P1 C24 C29 C28 -179.54(15)
